data_4322678
loop_
_publ_author_name
'Nobuo Fukita'
'Masaaki Ohba'
'Hisashi \=Okawa'
'Kenji Matsuda'
'Hiizu Iwamura'

_publ_section_title
;
 Bimetallic Assemblies [Ni(L)2]3[Fe(CN)6]X2 (L = Ethylenediamine,
 Trimethylenediamine; X = PF6-, ClO4-) with a Three-Dimensional Network
 Extended through FeII-CN-NiII Linkages
;
_journal_name_full 'Inorganic Chemistry'
_journal_page_first 842
_journal_page_last 848
_journal_paper_doi 10.1021/ic9711168
_journal_volume 37
_journal_year 1998
_chemical_formula_sum 'C18 H48 F12 Fe N18 Ni3 P2'
_space_group_IT_number 148
_symmetry_cell_setting trigonal
_symmetry_Int_Tables_number 148
_symmetry_space_group_name_Hall '-R 3'
_symmetry_space_group_name_H-M 'R -3 :H'
_audit_creation_date 'Thu Apr 17 11:08:31 1997'
_audit_creation_method 'from TEXRAY.INF file'
_cell_angle_alpha 90
_cell_angle_beta 90
_cell_angle_gamma 120
_cell_formula_units_Z 3.00
_cell_length_a 13.743(1)
_cell_length_b 13.7428
_cell_length_c 17.802(2)
_cell_measurement_reflns_used 25
_cell_measurement_temperature 20.0
_cell_measurement_theta_max 29.75
_cell_measurement_theta_min 29.27
_cell_volume 2911.8(4)
_computing_cell_refinement 'MSC/AFC Diffractometer Control'
_computing_data_collection 'MSC/AFC Diffractometer Control'
_computing_data_reduction 'teXsan: PROCESS (MSC)'
_computing_publication_material 'teXsan: FINISH (MSC)'
_computing_structure_refinement 'teXsan: LS (MSC)'
_computing_structure_solution MULTAN88
_diffrn_ambient_temperature 20.0
_diffrn_measurement_device AFC7R
_diffrn_measurement_method 'omega/2-theta scans'
_diffrn_orient_matrix_UB_11 0.01080
_diffrn_orient_matrix_UB_12 -0.06647
_diffrn_orient_matrix_UB_13 -0.00525
_diffrn_orient_matrix_UB_21 0.05900
_diffrn_orient_matrix_UB_22 0.04091
_diffrn_orient_matrix_UB_23 -0.03901
_diffrn_orient_matrix_UB_31 0.05885
_diffrn_orient_matrix_UB_32 0.03112
_diffrn_orient_matrix_UB_33 0.04007
_diffrn_radiation_monochromator graphite
_diffrn_radiation_source 'X-ray tube'
_diffrn_radiation_type MoKalpha
_diffrn_radiation_wavelength 0.7107
_diffrn_reflns_av_R_equivalents 2.22
_diffrn_reflns_limit_h_max 14
_diffrn_reflns_limit_h_min -14
_diffrn_reflns_limit_k_max 16
_diffrn_reflns_limit_k_min 0
_diffrn_reflns_limit_l_max 21
_diffrn_reflns_limit_l_min 0
_diffrn_reflns_number 1259
_diffrn_reflns_theta_max 24.9862
_diffrn_standards_decay_% 0.34
_diffrn_standards_interval_count 150
_diffrn_standards_number 3
_exptl_absorpt_coefficient_mu_cm 19.810
_exptl_absorpt_correction_T_max 1.000
_exptl_absorpt_correction_T_min 0.906
_exptl_absorpt_correction_type psi-scan
_exptl_crystal_colour purple
_exptl_crystal_density_diffrn 1.777
_exptl_crystal_description prismatic
_exptl_crystal_F_000 1590.00
_exptl_crystal_size_max 0.250
_exptl_crystal_size_min 0.250
_refine_diff_density_max -0.39180
_refine_diff_density_min 0.40450
_refine_ls_extinction_coef 2.96353
_refine_ls_extinction_method Zachariasen_type_2_Gaussian_isotropic
_refine_ls_goodness_of_fit_obs 6.300
_refine_ls_matrix_type full
_refine_ls_number_parameters 85
_refine_ls_number_reflns 1067
_refine_ls_number_restraints 0
_refine_ls_R_factor_obs 0.0350
_refine_ls_shift/esd_max 0.0010
_refine_ls_structure_factor_coef F
_refine_ls_weighting_scheme sigma
_refine_ls_wR_factor_obs 0.0340
_cod_data_source_file ic9711168_1.cif
_cod_data_source_block '[Ni(en)2]3[Fe(CN)6](PF6)2'
_cod_original_cell_volume 2911.8(3)
_cod_original_sg_symbol_H-M 'R -3 '
_cod_original_formula_sum 'C18 H48 N18 P2 F12 Ni3 Fe'
_cod_database_code 4322678

loop_
_symmetry_equiv_pos_as_xyz
'   +x,   +y,   +z'
2/3+x,1/3+y,1/3+z
1/3+x,2/3+y,2/3+z
'   -y,   +x-y,   +z'
2/3-y,1/3+x-y,1/3+z
1/3-y,2/3+x-y,2/3+z
'   -x+y,   -x,   +z'
2/3-x+y,1/3-x,1/3+z
1/3-x+y,2/3-x,2/3+z
'   -x,   -y,   -z'
2/3-x,1/3-y,1/3-z
1/3-x,2/3-y,2/3-z
'   +y,   -x+y,   -z'
2/3+y,1/3-x+y,1/3-z
1/3+y,2/3-x+y,2/3-z
'   +x-y,   +x,   -z'
2/3+x-y,1/3+x,1/3-z
1/3+x-y,2/3+x,2/3-z

loop_
_atom_site_aniso_label
_atom_site_aniso_U_11
_atom_site_aniso_U_22
_atom_site_aniso_U_33
_atom_site_aniso_U_12
_atom_site_aniso_U_13
_atom_site_aniso_U_23
Ni1 0.0391(5) 0.0278(4) 0.0290(4) 0.0217(4) 0.0006(3) -0.0067(3)
Fe1 0.0166(4) 0.0166 0.0173(6) 0.0083 0.0000 0.0000
P1 0.0439(8) 0.0439 0.038(1) 0.0220 0.0000 0.0000
F1 0.068(2) 0.084(2) 0.099(2) 0.039(2) -0.031(2) 0.004(2)
F2 0.113(3) 0.096(3) 0.105(3) 0.058(2) 0.024(2) -0.034(2)
N1 0.046(2) 0.041(2) 0.049(2) 0.025(2) 0.006(2) -0.016(2)
N2 0.062(3) 0.047(2) 0.041(2) 0.033(2) -0.012(2) -0.004(2)
N3 0.057(3) 0.036(2) 0.044(2) 0.026(2) 0.002(2) 0.000(2)
C1 0.020(2) 0.025(2) 0.030(2) 0.009(2) 0.000(2) -0.001(2)
C2 0.092(5) 0.060(4) 0.078(4) 0.011(4) -0.038(4) -0.007(3)
C3 0.088(5) 0.041(3) 0.163(7) 0.005(3) -0.074(5) 0.011(4)

loop_
_atom_site_label
_atom_site_fract_x
_atom_site_fract_y
_atom_site_fract_z
_atom_site_U_iso_or_equiv
_atom_site_thermal_displace_type
_atom_site_calc_flag
_atom_site_calc_attached_atom
Ni1 0.5000 -0.5000 -0.5000 0.0297 Uij ? ?
Fe1 0.6666 -0.6667 -0.6667 0.0168 Uij ? ?
P1 1.0000 0.0000 -0.3616(1) 0.0419 Uij ? ?
F1 1.1014(2) 0.0176(3) -0.3095(2) 0.0831 Uij ? ?
F2 1.0171(3) -0.0847(3) -0.4102(2) 0.1024 Uij ? ?
N1 0.6199(3) -0.5151(3) -0.5647(2) 0.0440 Uij ? ?
N2 0.6061(3) -0.4463(3) -0.4064(2) 0.0471 Uij ? ?
N3 0.5823(3) -0.3254(3) -0.5196(2) 0.0441 Uij ? ?
C1 0.6401(3) -0.5694(3) -0.6039(2) 0.0257 Uij ? ?
C2 0.6812(5) -0.3285(5) -0.4097(3) 0.0889 Uij ? ?
C3 0.6701(5) -0.2686(5) -0.4665(4) 0.1097 Uij ? ?
H1 0.5747 -0.4680 -0.3539 0.0432 Uij ? ?
H2 0.6403 -0.4833 -0.3943 0.0432 Uij ? ?
H3 0.6742 -0.2950 -0.3651 0.1115 Uij ? ?
H4 0.7562 -0.3157 -0.4132 0.1115 Uij ? ?
H5 0.6623 -0.2107 -0.4455 0.1400 Uij ? ?
H6 0.7395 -0.2365 -0.4951 0.1400 Uij ? ?
H7 0.5236 -0.3078 -0.5139 0.0432 Uij ? ?
H8 0.6045 -0.3038 -0.5697 0.0432 Uij ? ?

loop_
_atom_type_symbol
_atom_type_oxidation_number
_atom_type_number_in_cell
_atom_type_scat_dispersion_real
_atom_type_scat_dispersion_imag
_atom_type_scat_source
Ni 0 9 0.339 1.112 'International Tables'
Fe 0 3 0.346 0.844 'International Tables'
P 0 6 0.102 0.094 'International Tables'
F 0 36 0.017 0.010 'International Tables'
N 0 54 0.006 0.003 'International Tables'
C 0 54 0.003 0.002 'International Tables'
H 0 144 0.000 0.000 'International Tables'

loop_
_geom_angle_atom_site_label_1
_geom_angle_atom_site_label_2
_geom_angle_atom_site_label_3
_geom_angle
_geom_angle_site_symmetry_1
_geom_angle_site_symmetry_2
_geom_angle_site_symmetry_3
_geom_angle_publ_flag
N(1) Ni(1) N(1) 180.0000 ? ? ? yes
N(1) Ni(1) N(2) 91.6(1) ? ? ? yes
N(1) Ni(1) N(2) 88.4(1) ? ? ? yes
N(1) Ni(1) N(3) 91.2(1) ? ? ? yes
N(1) Ni(1) N(3) 88.8(1) ? ? ? yes
N(1) Ni(1) N(2) 88.4(1) ? ? ? yes
N(1) Ni(1) N(2) 91.6(1) ? ? ? yes
N(1) Ni(1) N(3) 88.8(1) ? ? ? yes
N(1) Ni(1) N(3) 91.2(1) ? ? ? yes
N(2) Ni(1) N(2) 180.0000 ? ? ? yes
N(2) Ni(1) N(3) 81.2(1) ? ? ? yes
N(2) Ni(1) N(3) 98.8(1) ? ? ? yes
N(2) Ni(1) N(3) 98.8(1) ? ? ? yes
N(2) Ni(1) N(3) 81.2(1) ? ? ? yes
N(3) Ni(1) N(3) 180.0000 ? ? ? yes
C(1) Fe(1) C(1) 90.7(1) ? ? ? yes
C(1) Fe(1) C(1) 89.3(1) ? ? ? yes
C(1) Fe(1) C(1) 179.9757(1) ? ? ? yes
C(1) Fe(1) C(1) 90.7(1) ? ? ? yes
C(1) Fe(1) C(1) 89.3(1) ? ? ? yes
C(1) Fe(1) C(1) 90.7(1) ? ? ? yes
C(1) Fe(1) C(1) 89.3(1) ? ? ? yes
C(1) Fe(1) C(1) 89.3(1) ? ? ? yes
C(1) Fe(1) C(1) 179.9651(1) ? ? ? yes
C(1) Fe(1) C(1) 90.7(1) ? ? ? yes
C(1) Fe(1) C(1) 179.9573(1) ? ? ? yes
C(1) Fe(1) C(1) 89.3(1) ? ? ? yes
C(1) Fe(1) C(1) 89.3(1) ? ? ? yes
C(1) Fe(1) C(1) 90.7(1) ? ? ? yes
C(1) Fe(1) C(1) 90.7(1) ? ? ? yes
F(1) P(1) F(1) 89.4(2) ? ? ? yes
F(1) P(1) F(1) 89.4(2) ? ? ? yes
F(1) P(1) F(2) 89.4(2) ? ? ? yes
F(1) P(1) F(2) 89.1(2) ? ? ? yes
F(1) P(1) F(2) 178.0(2) ? ? ? yes
F(1) P(1) F(1) 89.4(2) ? ? ? yes
F(1) P(1) F(2) 178.0(2) ? ? ? yes
F(1) P(1) F(2) 89.4(2) ? ? ? yes
F(1) P(1) F(2) 89.1(2) ? ? ? yes
F(1) P(1) F(2) 89.1(2) ? ? ? yes
F(1) P(1) F(2) 178.0(2) ? ? ? yes
F(1) P(1) F(2) 89.4(2) ? ? ? yes
F(2) P(1) F(2) 92.2(2) ? ? ? yes
F(2) P(1) F(2) 92.2(2) ? ? ? yes
F(2) P(1) F(2) 92.2(2) ? ? ? yes
Ni(1) N(1) C(1) 148.2(3) ? ? ? yes
Ni(1) N(2) C(2) 110.5(3) ? ? ? yes
Ni(1) N(2) H(1) 120.8905 ? ? ? no
Ni(1) N(2) H(2) 118.2929 ? ? ? no
C(2) N(2) H(1) 109.5032 ? ? ? no
C(2) N(2) H(2) 112.1721 ? ? ? no
H(1) N(2) H(2) 82.8556 ? ? ? no
Ni(1) N(3) C(3) 109.8(3) ? ? ? yes
Ni(1) N(3) H(7) 103.2732 ? ? ? no
Ni(1) N(3) H(8) 114.8763 ? ? ? no
C(3) N(3) H(7) 112.5055 ? ? ? no
C(3) N(3) H(8) 113.9424 ? ? ? no
H(7) N(3) H(8) 101.6590 ? ? ? no
Fe(1) C(1) Fe(1) 0.0199 ? ? ? yes
Fe(1) C(1) Fe(1) 0.0243(1) ? ? ? yes
Fe(1) C(1) Fe(1) 0.0226(1) ? ? ? yes
Fe(1) C(1) Fe(1) 0.0125 ? ? ? yes
Fe(1) C(1) N(1) 176.8(3) ? ? ? yes
Fe(1) C(1) Fe(1) 0.0226(1) ? ? ? yes
Fe(1) C(1) Fe(1) 0.0349(1) ? ? ? yes
Fe(1) C(1) Fe(1) 0.0173 ? ? ? yes
Fe(1) C(1) N(1) 176.9(3) ? ? ? yes
Fe(1) C(1) Fe(1) 0.0199 ? ? ? yes
Fe(1) C(1) Fe(1) 0.0324(1) ? ? ? yes
Fe(1) C(1) N(1) 176.8(3) ? ? ? yes
Fe(1) C(1) Fe(1) 0.0349(1) ? ? ? yes
Fe(1) C(1) N(1) 176.8(3) ? ? ? yes
Fe(1) C(1) N(1) 176.9(3) ? ? ? yes
N(2) C(2) C(3) 118.9(5) ? ? ? yes
N(2) C(2) H(3) 109.0537 ? ? ? no
N(2) C(2) H(4) 108.2475 ? ? ? no
C(3) C(2) H(3) 105.1109 ? ? ? no
C(3) C(2) H(4) 106.0919 ? ? ? no
H(3) C(2) H(4) 109.1520 ? ? ? no
N(3) C(3) C(2) 119.0(5) ? ? ? yes
N(3) C(3) H(5) 107.8199 ? ? ? no
N(3) C(3) H(6) 105.8253 ? ? ? no
C(2) C(3) H(5) 108.3156 ? ? ? no
C(2) C(3) H(6) 106.4361 ? ? ? no
H(5) C(3) H(6) 109.1419 ? ? ? no

loop_
_geom_bond_atom_site_label_1
_geom_bond_atom_site_label_2
_geom_bond_distance
_geom_bond_site_symmetry_1
_geom_bond_site_symmetry_2
_geom_bond_publ_flag
Ni(1) N(1) 2.104(3) ? ? yes
Ni(1) N(1) 2.104(3) ? ? yes
Ni(1) N(2) 2.091(3) ? ? yes
Ni(1) N(2) 2.091(3) ? ? yes
Ni(1) N(3) 2.109(3) ? ? yes
Ni(1) N(3) 2.109(3) ? ? yes
Fe(1) C(1) 1.914(4) ? ? yes
Fe(1) C(1) 1.913(4) ? ? yes
Fe(1) C(1) 1.913(4) ? ? yes
Fe(1) C(1) 1.913(4) ? ? yes
Fe(1) C(1) 1.913(4) ? ? yes
Fe(1) C(1) 1.913(4) ? ? yes
P(1) F(1) 1.589(3) ? ? yes
P(1) F(1) 1.589(3) ? ? yes
P(1) F(1) 1.589(3) ? ? yes
P(1) F(2) 1.560(3) ? ? yes
P(1) F(2) 1.560(3) ? ? yes
P(1) F(2) 1.560(3) ? ? yes
N(1) C(1) 1.152(4) ? ? yes
N(2) C(2) 1.421(6) ? ? yes
N(2) H(1) 1.0101 ? ? no
N(2) H(2) 0.8738 ? ? no
N(3) C(3) 1.420(6) ? ? yes
N(3) H(7) 0.9564 ? ? no
N(3) H(8) 0.9415 ? ? no
C(2) C(3) 1.359(7) ? ? yes
C(2) H(3) 0.9469 ? ? no
C(2) H(4) 0.9567 ? ? no
C(3) H(5) 0.9338 ? ? no
C(3) H(6) 0.9698 ? ? no
